data_9001320
loop_
_publ_author_name
'Kampf, A. R.'

_publ_section_title
;
 Grandreefite, Pb2F2SO4: Crystal structure and relationship to the lanthanide
 oxide sulfates, Ln2O2SO4
;
_journal_name_full 'American Mineralogist'
_journal_page_first 278
_journal_page_last 282
_journal_volume 76
_journal_year 1991
_chemical_formula_sum 'F2 O4 Pb2 S'
_chemical_name_mineral Grandreefite
_space_group_IT_number 15
_symmetry_space_group_name_Hall '-A 2ya'
_symmetry_space_group_name_H-M 'A 1 2/a 1'
_cell_angle_alpha 90
_cell_angle_beta 107.418
_cell_angle_gamma 90
_cell_length_a 8.667
_cell_length_b 4.4419
_cell_length_c 14.242
_cell_formula_units_Z 4
_cell_volume 523.147
_database_code_amcsd 0001350
_exptl_crystal_density_diffrn 6.964
_cod_original_formula_sum 'Pb2 S F2 O4'
_cod_database_code 9001320

loop_
_space_group_symop_operation_xyz
x,y,z
x,1/2+y,1/2+z
1/2+x,-y,z
1/2+x,1/2-y,1/2+z
1/2-x,y,-z
1/2-x,1/2+y,1/2-z
-x,-y,-z
-x,1/2-y,1/2-z

loop_
_atom_site_aniso_label
_atom_site_aniso_U_11
_atom_site_aniso_U_22
_atom_site_aniso_U_33
_atom_site_aniso_U_12
_atom_site_aniso_U_13
_atom_site_aniso_U_23
Pb 0.00831 0.00750 0.00486 0.00447 0.00353 0.00092

loop_
_atom_site_label
_atom_site_fract_x
_atom_site_fract_y
_atom_site_fract_z
_atom_site_U_iso_or_equiv
Pb 0.07850 0.50890 0.15480 ?
S 0.25000 0.05000 0.00000 0.00253
F 0.12700 0.96700 0.24700 0.01267
O1 0.11500 0.25200 0.00300 0.01393
O2 0.29900 0.85800 0.09000 0.01393

loop_
_cod_related_entry_id
_cod_related_entry_database
_cod_related_entry_code
1 AMCSD 0001350
